data_4118148
loop_
_publ_author_name
'Xiu-Li Yang'
'Ming-Hua Xie'
'Chao Zou'
'Yabing He'
'Banglin Chen'
'Michael O'Keeffe'
'Chuan-De Wu'

_publ_section_title
;
 Porous Metalloporphyrinic Frameworks Constructed from Metal
 5,10,15,20-Tetrakis(3,5-biscarboxylphenyl)porphyrin for Highly Efficient
 and Selective Catalytic Oxidation of Alkylbenzenes
;
_journal_name_full 'Journal of the American Chemical Society'
_journal_page_first 10638
_journal_page_last 10645
_journal_paper_doi 10.1021/ja303728c
_journal_volume 134
_journal_year 2012
_chemical_formula_sum 'C52 H32 Cd5 Cl3 Mn N4 O22'
_chemical_formula_weight 1788.11
_chemical_name_systematic
; 
 ? 
;
_space_group_IT_number 69
_symmetry_cell_setting orthorhombic
_symmetry_space_group_name_Hall '-F 2 2'
_symmetry_space_group_name_H-M 'F m m m'
_atom_sites_solution_hydrogens geom
_atom_sites_solution_primary direct
_atom_sites_solution_secondary difmap
_audit_creation_method SHELXL-97
_cell_angle_alpha 90.00
_cell_angle_beta 90.00
_cell_angle_gamma 90.00
_cell_formula_units_Z 8
_cell_length_a 24.135(7)
_cell_length_b 29.200(9)
_cell_length_c 31.833(9)
_cell_measurement_reflns_used 9898
_cell_measurement_temperature 293(2)
_cell_measurement_theta_max 58.98
_cell_measurement_theta_min 4.11
_cell_volume 22434(11)
_computing_cell_refinement 'CrysAlisPro (Oxford Diffraction Ltd., 2010)'
_computing_data_collection 'CrysAlisPro (Oxford Diffraction Ltd., 2010)'
_computing_data_reduction 'CrysAlisPro (Oxford Diffraction Ltd., 2010)'
_computing_structure_refinement 'SHELXL-97 (Sheldrick, 1997)'
_computing_structure_solution 'SHELXS-97 (Sheldrick, 1990)'
_diffrn_ambient_temperature 293(2)
_diffrn_detector_area_resol_mean 10.3592
_diffrn_measured_fraction_theta_full 0.918
_diffrn_measured_fraction_theta_max 0.918
_diffrn_measurement_device_type 'Xcalibur, Atlas, Gemini ultra'
_diffrn_measurement_method '\w scans'
_diffrn_radiation_monochromator graphite
_diffrn_radiation_source 'fine-focus sealed tube'
_diffrn_radiation_type CuK\a
_diffrn_radiation_wavelength 1.54178
_diffrn_reflns_av_R_equivalents 0.1550
_diffrn_reflns_av_sigmaI/netI 0.2280
_diffrn_reflns_limit_h_max 26
_diffrn_reflns_limit_h_min -20
_diffrn_reflns_limit_k_max 28
_diffrn_reflns_limit_k_min -29
_diffrn_reflns_limit_l_max 24
_diffrn_reflns_limit_l_min -35
_diffrn_reflns_number 9898
_diffrn_reflns_theta_full 58.98
_diffrn_reflns_theta_max 58.98
_diffrn_reflns_theta_min 4.11
_diffrn_standards_interval_count none
_diffrn_standards_interval_time none
_diffrn_standards_number none
_exptl_absorpt_coefficient_mu 9.375
_exptl_absorpt_correction_T_max 0.687
_exptl_absorpt_correction_T_min 0.126
_exptl_absorpt_correction_type empirical
_exptl_absorpt_process_details CrysAlisPro
_exptl_crystal_colour brown
_exptl_crystal_density_diffrn 1.059
_exptl_crystal_description block
_exptl_crystal_F_000 6912
_exptl_crystal_size_max 0.31
_exptl_crystal_size_mid 0.22
_exptl_crystal_size_min 0.04
_platon_squeeze_details
;
;
_refine_diff_density_max 0.474
_refine_diff_density_min -0.290
_refine_diff_density_rms 0.054
_refine_ls_extinction_method none
_refine_ls_goodness_of_fit_ref 0.804
_refine_ls_hydrogen_treatment constr
_refine_ls_matrix_type full
_refine_ls_number_parameters 188
_refine_ls_number_reflns 3974
_refine_ls_number_restraints 12
_refine_ls_restrained_S_all 0.805
_refine_ls_R_factor_all 0.2568
_refine_ls_R_factor_gt 0.1054
_refine_ls_shift/su_max 0.000
_refine_ls_shift/su_mean 0.000
_refine_ls_structure_factor_coef Fsqd
_refine_ls_weighting_details 'calc w=1/[\s^2^(Fo^2^)+(0.0069P)^2^+0.0000P] where P=(Fo^2^+2Fc^2^)/3'
_refine_ls_weighting_scheme calc
_refine_ls_wR_factor_gt 0.1821
_refine_ls_wR_factor_ref 0.2231
_reflns_number_gt 726
_reflns_number_total 3974
_reflns_threshold_expression >2sigma(I)
_cod_data_source_file ja303728c_si_002_3.cif
_cod_data_source_block MPF_3
_cod_original_cell_volume 22435(11)
_cod_database_code 4118148

loop_
_symmetry_equiv_pos_as_xyz
'x, y, z'
'-x, -y, z'
'-x, y, -z'
'x, -y, -z'
'x, y+1/2, z+1/2'
'-x, -y+1/2, z+1/2'
'-x, y+1/2, -z+1/2'
'x, -y+1/2, -z+1/2'
'x+1/2, y, z+1/2'
'-x+1/2, -y, z+1/2'
'-x+1/2, y, -z+1/2'
'x+1/2, -y, -z+1/2'
'x+1/2, y+1/2, z'
'-x+1/2, -y+1/2, z'
'-x+1/2, y+1/2, -z'
'x+1/2, -y+1/2, -z'
'-x, -y, -z'
'x, y, -z'
'x, -y, z'
'-x, y, z'
'-x, -y+1/2, -z+1/2'
'x, y+1/2, -z+1/2'
'x, -y+1/2, z+1/2'
'-x, y+1/2, z+1/2'
'-x+1/2, -y, -z+1/2'
'x+1/2, y, -z+1/2'
'x+1/2, -y, z+1/2'
'-x+1/2, y, z+1/2'
'-x+1/2, -y+1/2, -z'
'x+1/2, y+1/2, -z'
'x+1/2, -y+1/2, z'
'-x+1/2, y+1/2, z'

loop_
_atom_site_label
_atom_site_type_symbol
_atom_site_fract_x
_atom_site_fract_y
_atom_site_fract_z
_atom_site_U_iso_or_equiv
_atom_site_adp_type
_atom_site_occupancy
_atom_site_symmetry_multiplicity
_atom_site_calc_flag
_atom_site_refinement_flags
Cd1 Cd 0.19180(13) 0.22152(8) 0.5000 0.2454(15) Uani 1 2 d S
Cd2 Cd 0.2500 0.0000 0.7500 0.2330(16) Uani 1 4 d S
Cd3 Cd 0.16300(14) 0.0000 0.65401(9) 0.2944(18) Uani 1 2 d SD
Mn1 Mn 0.5000 0.2500 0.7500 0.178(2) Uani 1 4 d S
Cl1 Cl 0.5000 0.1907(11) 0.8046(12) 0.468(11) Uani 0.50 2 d SP
Cl2 Cl 0.1521(7) 0.0000 0.7356(5) 0.439(9) Uani 1 2 d S
O1 O 0.3091(6) 0.2330(5) 0.5486(5) 0.272(7) Uani 1 1 d D
O2 O 0.2471(6) 0.1824(4) 0.5465(4) 0.249(7) Uani 1 1 d D
O3 O 0.2181(7) 0.0553(5) 0.6541(6) 0.375(15) Uani 1 1 d D
O4 O 0.2729(7) 0.0526(5) 0.7082(4) 0.290(10) Uani 1 1 d D
O5 O 0.1060(8) 0.2004(10) 0.5000 0.354(13) Uani 1 2 d S
O6 O 0.0887(7) 0.0539(7) 0.6472(10) 0.468(11) Uani 1 1 d D
N1 N 0.5000 0.2031(7) 0.7060(7) 0.190(10) Uani 1 2 d S
N2 N 0.4333(7) 0.2500 0.7500 0.115(4) Uani 1 2 d S
C1 C 0.4693(7) 0.1538(5) 0.6509(5) 0.194(9) Uani 1 1 d .
H1A H 0.4468 0.1357 0.6340 0.233 Uiso 1 1 calc R
C2 C 0.4486(11) 0.1889(6) 0.6839(4) 0.174(7) Uani 1 1 d .
C3 C 0.3967(10) 0.1958(7) 0.6936(7) 0.221(16) Uani 1 1 d .
C4 C 0.3879(6) 0.2272(7) 0.7281(6) 0.160(8) Uani 1 1 d .
C5 C 0.3285(9) 0.2344(5) 0.7321(4) 0.184(7) Uani 1 1 d .
H5A H 0.2992 0.2226 0.7165 0.221 Uiso 1 1 calc R
C6 C 0.3562(5) 0.1706(5) 0.6606(5) 0.270(17) Uani 1 1 d GD
C7 C 0.3381(7) 0.1898(4) 0.6231(5) 0.284(16) Uani 1 1 d GD
H7A H 0.3558 0.2155 0.6122 0.340 Uiso 1 1 calc R
C8 C 0.2935(7) 0.1706(7) 0.6018(3) 0.258(13) Uani 1 1 d GD
C9 C 0.2671(5) 0.1322(7) 0.6180(6) 0.298(16) Uani 1 1 d GD
H9A H 0.2373 0.1193 0.6038 0.357 Uiso 1 1 calc R
C10 C 0.2852(6) 0.1130(4) 0.6556(7) 0.215(9) Uani 1 1 d GD
C11 C 0.3298(7) 0.1322(5) 0.6768(4) 0.197(7) Uani 1 1 d GD
H11A H 0.3419 0.1194 0.7020 0.237 Uiso 1 1 calc R
C12 C 0.2868(13) 0.2012(9) 0.5627(6) 0.2454(15) Uani 1 1 d D
C13 C 0.2575(10) 0.0705(5) 0.6746(9) 0.296(19) Uani 1 1 d D

loop_
_atom_site_aniso_label
_atom_site_aniso_U_11
_atom_site_aniso_U_22
_atom_site_aniso_U_33
_atom_site_aniso_U_23
_atom_site_aniso_U_13
_atom_site_aniso_U_12
Cd1 0.372(4) 0.202(2) 0.1623(17) 0.000 0.000 -0.004(2)
Cd2 0.320(5) 0.145(2) 0.233(4) 0.000 -0.025(3) 0.000
Cd3 0.395(5) 0.170(2) 0.318(3) 0.000 -0.079(3) 0.000
Mn1 0.203(8) 0.164(5) 0.166(5) 0.021(4) 0.000 0.000
Cl1 0.34(2) 0.46(3) 0.60(3) 0.06(2) 0.000 0.000
Cl2 0.65(3) 0.238(12) 0.424(19) 0.000 -0.046(17) 0.000
O1 0.287(17) 0.302(18) 0.227(13) 0.023(13) 0.029(11) -0.049(14)
O2 0.34(2) 0.185(13) 0.225(13) -0.004(8) -0.017(12) 0.026(12)
O3 0.40(3) 0.164(14) 0.56(4) 0.015(16) -0.12(2) -0.121(16)
O4 0.40(3) 0.32(2) 0.146(11) -0.005(12) -0.024(13) -0.026(16)
O5 0.126(13) 0.52(4) 0.41(3) 0.000 0.000 0.06(2)
O6 0.34(2) 0.46(3) 0.60(3) 0.06(2) 0.000 0.000
N1 0.31(4) 0.129(17) 0.127(18) -0.006(13) 0.000 0.000
N2 0.074(11) 0.119(12) 0.153(12) 0.043(9) 0.000 0.000
C1 0.28(3) 0.127(11) 0.178(14) 0.013(9) -0.007(13) -0.023(11)
C2 0.31(3) 0.161(16) 0.054(9) 0.001(9) 0.034(12) -0.005(18)
C3 0.29(3) 0.157(16) 0.21(2) 0.075(15) 0.20(2) 0.122(19)
C4 0.045(7) 0.22(2) 0.22(2) 0.099(15) 0.036(10) -0.016(11)
C5 0.28(2) 0.136(16) 0.138(14) 0.010(9) -0.047(13) -0.013(14)
C6 0.23(2) 0.30(3) 0.29(3) -0.22(3) 0.05(2) -0.13(2)
C7 0.45(4) 0.18(2) 0.22(2) 0.080(19) -0.07(3) 0.05(2)
C8 0.31(3) 0.28(3) 0.18(2) -0.06(2) 0.06(2) -0.02(2)
C9 0.48(5) 0.24(3) 0.17(2) -0.031(18) 0.07(3) -0.06(3)
C10 0.26(3) 0.18(2) 0.21(2) -0.036(16) -0.037(18) -0.071(18)
C11 0.140(16) 0.20(2) 0.25(2) 0.015(17) -0.020(14) -0.059(13)
C12 0.372(4) 0.202(2) 0.1623(17) 0.000 0.000 -0.004(2)
C13 0.43(5) 0.15(2) 0.31(4) -0.11(2) 0.08(3) -0.17(3)

loop_
_atom_type_symbol
_atom_type_description
_atom_type_scat_dispersion_real
_atom_type_scat_dispersion_imag
_atom_type_scat_source
C C 0.0181 0.0091 'International Tables Vol C Tables 4.2.6.8 and 6.1.1.4'
H H 0.0000 0.0000 'International Tables Vol C Tables 4.2.6.8 and 6.1.1.4'
N N 0.0311 0.0180 'International Tables Vol C Tables 4.2.6.8 and 6.1.1.4'
O O 0.0492 0.0322 'International Tables Vol C Tables 4.2.6.8 and 6.1.1.4'
Mn Mn -0.5299 2.8052 'International Tables Vol C Tables 4.2.6.8 and 6.1.1.4'
Cd Cd 0.1185 4.6533 'International Tables Vol C Tables 4.2.6.8 and 6.1.1.4'
Cl Cl 0.3639 0.7018 'International Tables Vol C Tables 4.2.6.8 and 6.1.1.4'

loop_
_geom_angle_atom_site_label_1
_geom_angle_atom_site_label_2
_geom_angle_atom_site_label_3
_geom_angle
_geom_angle_site_symmetry_1
_geom_angle_site_symmetry_3
O1 Cd1 O1 98.7(7) 14 29_556
O1 Cd1 O5 100.1(6) 14 .
O1 Cd1 O5 100.1(6) 29_556 .
O1 Cd1 O2 145.0(5) 14 18_556
O1 Cd1 O2 80.9(4) 29_556 18_556
O5 Cd1 O2 114.5(6) . 18_556
O1 Cd1 O2 80.9(4) 14 .
O1 Cd1 O2 145.0(5) 29_556 .
O5 Cd1 O2 114.5(6) . .
O2 Cd1 O2 80.2(5) 18_556 .
O1 Cd1 Cd1 71.2(5) 14 29_556
O1 Cd1 Cd1 71.2(5) 29_556 29_556
O5 Cd1 Cd1 165.9(8) . 29_556
O2 Cd1 Cd1 75.7(4) 18_556 29_556
O2 Cd1 Cd1 75.7(4) . 29_556
O4 Cd2 O4 180.0(5) 19 11_556
O4 Cd2 O4 93.6(6) 19 .
O4 Cd2 O4 86.4(6) 11_556 .
O4 Cd2 O4 86.4(6) 19 25_556
O4 Cd2 O4 93.6(6) 11_556 25_556
O4 Cd2 O4 180.0(6) . 25_556
O4 Cd2 Cl2 82.1(5) 19 25_556
O4 Cd2 Cl2 97.9(5) 11_556 25_556
O4 Cd2 Cl2 82.1(5) . 25_556
O4 Cd2 Cl2 97.9(5) 25_556 25_556
O4 Cd2 Cl2 97.9(5) 19 .
O4 Cd2 Cl2 82.1(5) 11_556 .
O4 Cd2 Cl2 97.9(5) . .
O4 Cd2 Cl2 82.1(5) 25_556 .
Cl2 Cd2 Cl2 180.000(1) 25_556 .
O3 Cd3 O3 101.1(9) . 19
O3 Cd3 O6 169.4(9) . 19
O3 Cd3 O6 88.2(8) 19 19
O3 Cd3 O6 88.2(8) . .
O3 Cd3 O6 169.4(9) 19 .
O6 Cd3 O6 82.1(12) 19 .
O3 Cd3 Cl2 93.6(6) . .
O3 Cd3 Cl2 93.6(6) 19 .
O6 Cd3 Cl2 90.9(8) 19 .
O6 Cd3 Cl2 90.9(8) . .
N2 Mn1 N2 180.000(6) 21_656 .
N2 Mn1 N1 90.000(5) 21_656 21_656
N2 Mn1 N1 90.000(2) . 21_656
N2 Mn1 N1 90.000(2) 21_656 .
N2 Mn1 N1 90.000(5) . .
N1 Mn1 N1 180.000(3) 21_656 .
N2 Mn1 Cl1 90.000(2) 21_656 .
N2 Mn1 Cl1 90.000(8) . .
N1 Mn1 Cl1 89.2(10) 21_656 .
N1 Mn1 Cl1 90.8(10) . .
N2 Mn1 Cl1 90.000(8) 21_656 21_656
N2 Mn1 Cl1 90.000(2) . 21_656
N1 Mn1 Cl1 90.8(10) 21_656 21_656
N1 Mn1 Cl1 89.2(10) . 21_656
Cl1 Mn1 Cl1 180.000(4) . 21_656
Cd2 Cl2 Cd3 95.2(6) . .
C12 O1 Cd1 144(2) . 29_556
C12 O2 Cd1 120.3(12) . .
C13 O3 Cd3 140.0(19) . .
C13 O4 Cd2 140.3(18) . .
C2 N1 C2 113(2) . 20_655
C2 N1 Mn1 122.3(12) . .
C2 N1 Mn1 122.3(12) 20_655 .
C4 N2 C4 83(2) . 8_556
C4 N2 Mn1 138.6(11) . .
C4 N2 Mn1 138.6(11) 8_556 .
C1 C1 C2 108.8(11) 20_655 .
C3 C2 N1 130.1(19) . .
C3 C2 C1 125(2) . .
N1 C2 C1 104(2) . .
C2 C3 C4 115(2) . .
C2 C3 C6 110.8(17) . .
C4 C3 C6 134.0(17) . .
C3 C4 C5 107.6(17) . .
C3 C4 N2 122.8(17) . .
C5 C4 N2 129(2) . .
C3 C4 C4 170.7(12) . 8_556
C5 C4 C4 80.6(11) . 8_556
N2 C4 C4 48.6(11) . 8_556
C4 C5 C5 99.1(11) . 8_556
C7 C6 C11 120.0 . .
C7 C6 C3 124.6(14) . .
C11 C6 C3 113.8(14) . .
C6 C7 C8 120.0 . .
C9 C8 C7 120.0 . .
C9 C8 C12 136(2) . .
C7 C8 C12 104(2) . .
C10 C9 C8 120.0 . .
C9 C10 C11 120.0 . .
C9 C10 C13 121.9(19) . .
C11 C10 C13 118.1(19) . .
C10 C11 C6 120.0 . .
O1 C12 O2 124(2) . .
O1 C12 C8 137(3) . .
O2 C12 C8 99(2) . .
O3 C13 O4 122.2(19) . .
O3 C13 C10 115(2) . .
O4 C13 C10 123(3) . .

loop_
_geom_bond_atom_site_label_1
_geom_bond_atom_site_label_2
_geom_bond_distance
_geom_bond_site_symmetry_2
Cd1 O1 2.040(17) 14
Cd1 O1 2.040(17) 29_556
Cd1 O5 2.16(2) .
Cd1 O2 2.297(14) 18_556
Cd1 O2 2.297(14) .
Cd1 Cd1 3.265(6) 29_556
Cd2 O4 2.106(17) 19
Cd2 O4 2.106(17) 11_556
Cd2 O4 2.106(17) .
Cd2 O4 2.106(17) 25_556
Cd2 Cl2 2.406(18) 25_556
Cd2 Cl2 2.406(18) .
Cd3 O3 2.091(18) .
Cd3 O3 2.091(18) 19
Cd3 O6 2.397(9) 19
Cd3 O6 2.397(9) .
Cd3 Cl2 2.609(15) .
Mn1 N2 1.610(18) 21_656
Mn1 N2 1.610(18) .
Mn1 N1 1.96(2) 21_656
Mn1 N1 1.96(2) .
Mn1 Cl1 2.45(3) .
Mn1 Cl1 2.45(3) 21_656
O1 C12 1.16(3) .
O1 Cd1 2.040(17) 29_556
O2 C12 1.22(3) .
O3 C13 1.24(3) .
O4 C13 1.25(3) .
N1 C2 1.49(2) .
N1 C2 1.49(2) 20_655
N2 C4 1.458(17) .
N2 C4 1.458(17) 8_556
C1 C1 1.48(3) 20_655
C1 C2 1.55(2) .
C2 C3 1.31(3) .
C3 C4 1.45(2) .
C3 C6 1.61(3) .
C4 C5 1.456(18) .
C4 C4 1.93(5) 8_556
C5 C5 1.46(3) 8_556
C6 C7 1.3900 .
C6 C11 1.3900 .
C7 C8 1.3900 .
C8 C9 1.3900 .
C8 C12 1.542(10) .
C9 C10 1.3900 .
C10 C11 1.3900 .
C10 C13 1.535(10) .

loop_
_platon_squeeze_void_nr
_platon_squeeze_void_average_x
_platon_squeeze_void_average_y
_platon_squeeze_void_average_z
_platon_squeeze_void_volume
_platon_squeeze_void_count_electrons
_platon_squeeze_void_content
1 -0.017 -0.023 -0.014 13735 2605 ' '
